data_2206106
loop_
_publ_author_name
'Price, Daniel J.'
'Fritsch, Stefan'
'Wood, Paul T.'
'Powell, Annie K.'

_publ_section_title
;
 Possible strong symmetric hydrogen bonding in disodium trihydrogen
 bis(2,2'-oxydiacetate) nitrate
;
_journal_issue 6
_journal_name_full 'Acta Crystallographica Section E'
_journal_page_first m1174
_journal_page_last m1177
_journal_paper_doi 10.1107/S1600536805014819
_journal_volume 61
_journal_year 2005
_chemical_formula_iupac '2Na +, C8 H11 O10 -, N O3 -'
_chemical_formula_moiety '2Na +, C8 H11 O10 -, N O3 -'
_chemical_formula_structural 'Na2 H[O(CH2CO2H)(CH2CO2)]2 NO3'
_chemical_formula_sum 'C8 H11 N Na2 O13'
_chemical_formula_weight 375.16
_chemical_name_common 'sodium hydrogen diglycolate nitrate'
_chemical_name_systematic
;
disodium trihydrogen bis(2,2'-oxydiacetate) nitrate
;
_space_group_IT_number 15
_symmetry_cell_setting monoclinic
_symmetry_space_group_name_Hall '-C 2yc'
_symmetry_space_group_name_H-M 'C 1 2/c 1'
_atom_sites_solution_hydrogens geom
_atom_sites_solution_primary direct
_atom_sites_solution_secondary difmap
_audit_creation_method SHELXL
_cell_angle_alpha 90.00
_cell_angle_beta 94.84(3)
_cell_angle_gamma 90.00
_cell_formula_units_Z 4
_cell_length_a 12.010(2)
_cell_length_b 7.0290(14)
_cell_length_c 16.382(3)
_cell_measurement_reflns_used 101
_cell_measurement_temperature 293(2)
_cell_measurement_theta_max 24.76
_cell_measurement_theta_min 3.15
_cell_volume 1378.0(4)
_computing_cell_refinement 'DENZO (Otwinowski & Minor, 1997)'
_computing_data_collection 'MSC R-AXIS-II control Software'
_computing_data_reduction 'SCALEPACK (Otwinowski & Minor, 1997)'
_computing_molecular_graphics 'DIAMOND (Brandenburg, 1999)'
_computing_structure_refinement 'SHELXL97 (Sheldrick, 1997) in WinGX (Farrugia, 1999)'
_computing_structure_solution 'SHELXS86 (Robinson & Sheldrick, 1988)'
_diffrn_ambient_temperature 293(2)
_diffrn_measured_fraction_theta_full 0.95
_diffrn_measured_fraction_theta_max 0.95
_diffrn_measurement_device 'Rigaku R-AXIS-IIc'
_diffrn_measurement_method \f
_diffrn_radiation_monochromator graphite
_diffrn_radiation_source 'Mo rotating anode'
_diffrn_radiation_type MoK\a
_diffrn_radiation_wavelength 0.71073
_diffrn_reflns_av_R_equivalents 0.0160
_diffrn_reflns_av_sigmaI/netI 0.0269
_diffrn_reflns_limit_h_max 14
_diffrn_reflns_limit_h_min 0
_diffrn_reflns_limit_k_max 8
_diffrn_reflns_limit_k_min -8
_diffrn_reflns_limit_l_max 19
_diffrn_reflns_limit_l_min -19
_diffrn_reflns_number 1999
_diffrn_reflns_theta_full 24.8
_diffrn_reflns_theta_max 24.76
_diffrn_reflns_theta_min 3.36
_diffrn_standards_decay_% 0
_diffrn_standards_interval_count 0
_diffrn_standards_interval_time 0
_diffrn_standards_number 0
_exptl_absorpt_coefficient_mu 0.224
_exptl_absorpt_correction_type none
_exptl_crystal_colour colourless
_exptl_crystal_density_diffrn 1.808
_exptl_crystal_density_meas ?
_exptl_crystal_description block
_exptl_crystal_F_000 768
_exptl_crystal_size_max 0.16
_exptl_crystal_size_mid 0.16
_exptl_crystal_size_min 0.06
_refine_diff_density_max 0.159
_refine_diff_density_min -0.228
_refine_ls_extinction_method none
_refine_ls_goodness_of_fit_ref 1.167
_refine_ls_hydrogen_treatment mixed
_refine_ls_matrix_type full
_refine_ls_number_parameters 115
_refine_ls_number_reflns 1124
_refine_ls_number_restraints 0
_refine_ls_restrained_S_all 1.167
_refine_ls_R_factor_all 0.038
_refine_ls_R_factor_gt 0.033
_refine_ls_shift/su_max 0.000
_refine_ls_shift/su_mean 0.000
_refine_ls_structure_factor_coef Fsqd
_refine_ls_weighting_details 'calc w = 1/[\s^2^(Fo^2^)+(0.0446P)^2^+1.8079P] where P = (Fo^2^+2Fc^2^)/3'
_refine_ls_weighting_scheme calc
_refine_ls_wR_factor_gt 0.100
_refine_ls_wR_factor_ref 0.103
_reflns_number_gt 996
_reflns_number_total 1124
_reflns_threshold_expression I>2\s(I)
_cod_data_source_file xu6006.cif
_cod_data_source_block I
_cod_depositor_comments
;
The following automatic conversions were performed:

'_chemical_melting_point' value 'not measured' was changed to '?' -
the value is undefined or not given.

Automatic conversion script
Id: cif_fix_values 1646 2011-03-28 12:23:43Z adriana 

The following automatic conversions were performed:

'_chemical_melting_point' value 'not measured' was changed to '?' -
the value is undefined or not given.

Automatic conversion script
Id: cif_fix_values 1715 2011-07-08 13:25:40Z adriana 
;
_cod_original_sg_symbol_H-M 'C 2/c'
_cod_original_formula_sum 'C8 H11 N1 Na2 O13'
_cod_database_code 2206106
_cod_database_fobs_code 2206106

loop_
_symmetry_equiv_pos_as_xyz
'x, y, z'
'-x, y, -z+1/2'
'x+1/2, y+1/2, z'
'-x+1/2, y+1/2, -z+1/2'
'-x, -y, -z'
'x, -y, z-1/2'
'-x+1/2, -y+1/2, -z'
'x+1/2, -y+1/2, z-1/2'

loop_
_atom_site_label
_atom_site_fract_x
_atom_site_fract_y
_atom_site_fract_z
_atom_site_U_iso_or_equiv
_atom_site_adp_type
_atom_site_calc_flag
_atom_site_refinement_flags
_atom_site_occupancy
_atom_site_type_symbol
Na1 0.48509(7) 0.24986(12) 0.55036(5) 0.0308(3) Uani d . 1 Na
O3 0.67561(12) 0.1858(2) 0.60051(9) 0.0301(4) Uani d . 1 O
O2 0.62402(12) 0.4925(2) 0.51549(9) 0.0296(4) Uani d . 1 O
O6 0.48709(15) 0.4402(3) 0.68343(9) 0.0407(5) Uani d . 1 O
N1 0.5000 0.3494(4) 0.7500 0.0348(7) Uani d S 1 N
C1 0.71748(17) 0.4937(3) 0.55231(11) 0.0228(5) Uani d . 1 C
C2 0.75705(17) 0.3318(3) 0.60802(13) 0.0269(5) Uani d . 1 C
H2A 0.8281 0.2839 0.5926 0.040 Uiso calc . 1 H
H2B 0.7671 0.3756 0.6643 0.040 Uiso calc . 1 H
C3 0.70115(18) 0.0316(3) 0.65405(12) 0.0276(5) Uani d . 1 C
H3A 0.7083 0.0754 0.7104 0.041 Uiso calc . 1 H
H3B 0.7713 -0.0263 0.6421 0.041 Uiso calc . 1 H
O7 0.5000 0.1751(4) 0.7500 0.0792(11) Uani d S 1 O
O5 0.53165(13) -0.0997(2) 0.58891(9) 0.0317(4) Uani d . 1 O
O4 0.62185(14) -0.2512(2) 0.69492(10) 0.0364(4) Uani d . 1 O
C4 0.60827(17) -0.1102(3) 0.64181(12) 0.0241(5) Uani d . 1 C
O1 0.78860(12) 0.6300(2) 0.54870(9) 0.0310(4) Uani d . 1 O
H4 0.568(3) -0.341(5) 0.6805(17) 0.058(9) Uiso d . 1 H
H1 0.7500 0.7500 0.5000 0.071(14) Uiso d S 1 H

loop_
_atom_site_aniso_label
_atom_site_aniso_U_11
_atom_site_aniso_U_22
_atom_site_aniso_U_33
_atom_site_aniso_U_12
_atom_site_aniso_U_13
_atom_site_aniso_U_23
Na1 0.0263(5) 0.0288(5) 0.0361(5) -0.0002(4) -0.0038(4) 0.0014(3)
O3 0.0254(8) 0.0217(8) 0.0416(9) -0.0057(7) -0.0069(6) 0.0124(7)
O2 0.0235(8) 0.0269(8) 0.0374(8) -0.0024(7) -0.0043(6) 0.0074(6)
O6 0.0509(11) 0.0411(10) 0.0298(8) -0.0082(9) 0.0018(7) -0.0005(7)
N1 0.0335(15) 0.0254(15) 0.0480(17) 0.000 0.0173(12) 0.000
C1 0.0228(10) 0.0199(11) 0.0260(10) -0.0012(9) 0.0040(8) -0.0001(8)
C2 0.0240(11) 0.0228(11) 0.0331(11) -0.0050(9) -0.0031(8) 0.0043(9)
C3 0.0273(11) 0.0250(11) 0.0291(10) -0.0020(9) -0.0051(8) 0.0084(9)
O7 0.120(3) 0.0227(15) 0.104(3) 0.000 0.064(2) 0.000
O5 0.0286(8) 0.0313(9) 0.0340(8) -0.0041(7) -0.0051(6) 0.0038(6)
O4 0.0427(10) 0.0282(9) 0.0365(9) -0.0095(8) -0.0073(7) 0.0121(7)
C4 0.0270(11) 0.0217(11) 0.0237(10) 0.0004(9) 0.0032(8) 0.0019(8)
O1 0.0258(8) 0.0243(8) 0.0420(9) -0.0068(7) -0.0027(6) 0.0080(7)

loop_
_atom_type_symbol
_atom_type_description
_atom_type_scat_dispersion_real
_atom_type_scat_dispersion_imag
_atom_type_scat_source
C C 0.0033 0.0016 'International Tables Vol C Tables 4.2.6.8 and 6.1.1.4'
H H 0.0000 0.0000 'International Tables Vol C Tables 4.2.6.8 and 6.1.1.4'
N N 0.0061 0.0033 'International Tables Vol C Tables 4.2.6.8 and 6.1.1.4'
O O 0.0106 0.0060 'International Tables Vol C Tables 4.2.6.8 and 6.1.1.4'
Na Na 0.0362 0.0249 'International Tables Vol C Tables 4.2.6.8 and 6.1.1.4'

loop_
_geom_angle_atom_site_label_1
_geom_angle_atom_site_label_2
_geom_angle_atom_site_label_3
_geom_angle_site_symmetry_1
_geom_angle_site_symmetry_3
_geom_angle
O3 Na1 O2 . 5_666 138.69(6)
O3 Na1 O2 . . 64.51(5)
O2 Na1 O2 5_666 . 74.59(6)
O3 Na1 O1 . 3_445 143.96(6)
O2 Na1 O1 5_666 3_445 76.93(6)
O2 Na1 O1 . 3_445 151.48(6)
O3 Na1 O5 . 5_656 103.47(7)
O2 Na1 O5 5_666 5_656 84.90(6)
O2 Na1 O5 . 5_656 94.80(6)
O1 Na1 O5 3_445 5_656 81.09(6)
O3 Na1 O6 . . 82.33(7)
O2 Na1 O6 5_666 . 87.40(6)
O2 Na1 O6 . . 83.03(6)
O1 Na1 O6 3_445 . 97.27(7)
O5 Na1 O6 5_656 . 172.29(7)
O3 Na1 O5 . . 63.86(5)
O2 Na1 O5 5_666 . 155.85(6)
O2 Na1 O5 . . 124.92(6)
O1 Na1 O5 3_445 . 82.36(5)
O5 Na1 O5 5_656 . 79.71(6)
O6 Na1 O5 . . 107.62(6)
O3 Na1 Na1 . 5_656 81.83(5)
O2 Na1 Na1 5_666 5_656 123.13(5)
O2 Na1 Na1 . 5_656 115.62(6)
O1 Na1 Na1 3_445 5_656 79.21(5)
O5 Na1 Na1 5_656 5_656 40.60(4)
O6 Na1 Na1 . 5_656 146.66(6)
O5 Na1 Na1 . 5_656 39.10(4)
O3 Na1 Na1 . 5_666 101.17(5)
O2 Na1 Na1 5_666 5_666 37.76(4)
O2 Na1 Na1 . 5_666 36.83(4)
O1 Na1 Na1 3_445 5_666 114.68(5)
O5 Na1 Na1 5_656 5_666 89.88(5)
O6 Na1 Na1 . 5_666 83.95(5)
O5 Na1 Na1 . 5_666 158.59(6)
Na1 Na1 Na1 5_656 5_666 127.91(5)
C3 O3 C2 . . 112.97(15)
C3 O3 Na1 . . 120.39(12)
C2 O3 Na1 . . 121.61(12)
C1 O2 Na1 . 5_666 130.39(14)
C1 O2 Na1 . . 119.67(13)
Na1 O2 Na1 5_666 . 105.41(6)
N1 O6 Na1 . . 117.66(15)
O7 N1 O6 . 2_656 120.38(13)
O7 N1 O6 . . 120.38(13)
O6 N1 O6 2_656 . 119.2(3)
O2 C1 O1 . . 124.38(18)
O2 C1 C2 . . 121.28(18)
O1 C1 C2 . . 114.34(17)
O3 C2 C1 . . 108.29(16)
O3 C2 H2A . . 110.0
C1 C2 H2A . . 110.0
O3 C2 H2B . . 110.0
C1 C2 H2B . . 110.0
H2A C2 H2B . . 108.4
O3 C3 C4 . . 107.92(16)
O3 C3 H3A . . 110.1
C4 C3 H3A . . 110.1
O3 C3 H3B . . 110.1
C4 C3 H3B . . 110.1
H3A C3 H3B . . 108.4
C4 O5 Na1 . 5_656 128.54(14)
C4 O5 Na1 . . 111.59(14)
Na1 O5 Na1 5_656 . 100.29(6)
C4 O4 H4 . . 107.3(18)
O5 C4 O4 . . 124.1(2)
O5 C4 C3 . . 124.60(18)
O4 C4 C3 . . 111.24(17)
C1 O1 Na1 . 3 151.39(13)
C1 O1 H1 . . 109.02(14)
Na1 O1 H1 3 . 94.58(8)

loop_
_geom_bond_atom_site_label_1
_geom_bond_atom_site_label_2
_geom_bond_site_symmetry_2
_geom_bond_distance
Na1 O3 . 2.4075(17)
Na1 O2 5_666 2.4333(17)
Na1 O2 . 2.4860(17)
Na1 O1 3_445 2.5038(17)
Na1 O5 5_656 2.5065(18)
Na1 O6 . 2.5562(19)
Na1 O5 . 2.5861(18)
Na1 Na1 5_656 3.9100(18)
Na1 Na1 5_666 3.9135(18)
O3 C3 . 1.412(2)
O3 C2 . 1.416(3)
O2 C1 . 1.229(2)
O2 Na1 5_666 2.4333(17)
O6 N1 . 1.262(2)
N1 O7 . 1.225(4)
N1 O6 2_656 1.262(2)
C1 O1 . 1.288(2)
C1 C2 . 1.511(3)
C2 H2A . 0.9700
C2 H2B . 0.9700
C3 C4 . 1.496(3)
C3 H3A . 0.9700
C3 H3B . 0.9700
O5 C4 . 1.212(2)
O5 Na1 5_656 2.5065(18)
O4 C4 . 1.320(3)
O4 H4 . 0.92(3)
O1 Na1 3 2.5038(17)
O1 H1 . 1.2250(14)

loop_
_geom_hbond_atom_site_label_D
_geom_hbond_atom_site_label_H
_geom_hbond_atom_site_label_A
_geom_hbond_site_symmetry_A
_geom_hbond_distance_DH
_geom_hbond_distance_HA
_geom_hbond_distance_DA
_geom_hbond_angle_DHA
O1 H1 O1 7_666 1.225 1.225 2.450(2) 180
O4 H4 O6 1_545 0.92(4) 1.82(4) 2.703(3) 160(3)
